data_8100864
loop_
_publ_author_name
'Matos Beja, A.'
'Ramos Silva, M.'
'Paix\~ao, J. A.'
'Alte da Veiga, L.'
'Sobral, A. J. F. N.'
'Rebanda, N. G. C. L.'
'Rocha Gonsalves, A. M. d'A.'

_publ_section_title
;
Crystal structure of N-n-dodecyl-bis(anthrylmethyl)amine, C~42~H~47~N
;
_journal_issue 1
_journal_name_full 'Zeitschrift f\"ur Kristallographie - New Crystal Structures'
_journal_page_first 129
_journal_page_last 131
_journal_volume 216
_journal_year 2001
_chemical_formula_sum 'C42 H47 N'
_chemical_formula_weight 565.81
_space_group_IT_number 2
_symmetry_cell_setting triclinic
_symmetry_space_group_name_Hall '-P 1'
_symmetry_space_group_name_H-M 'P -1'
_cell_angle_alpha 72.32(2)
_cell_angle_beta 80.76(5)
_cell_angle_gamma 81.11(3)
_cell_formula_units_Z 2
_cell_length_a 10.011(4)
_cell_length_b 10.2653(16)
_cell_length_c 17.139(8)
_cell_measurement_temperature 293(2)
_cell_volume 1645.8(10)
_diffrn_ambient_temperature 293(2)
_exptl_crystal_density_diffrn 1.142
_cod_database_code 8100864

loop_
_symmetry_equiv_pos_as_xyz
'x, y, z'
'-x, -y, -z'

loop_
_atom_site_label
_atom_site_type_symbol
_atom_site_fract_x
_atom_site_fract_y
_atom_site_fract_z
_atom_site_U_iso_or_equiv
_atom_site_adp_type
_atom_site_occupancy
_atom_site_symmetry_multiplicity
_atom_site_Wyckoff_symbol
_atom_site_calc_flag
_atom_site_refinement_flags
_atom_site_disorder_assembly
_atom_site_disorder_group
N1 N 0.1028(2) 0.6245(2) 0.24391(12) 0.0408(6) Uani 1 2 i d . . .
C1 C -0.0199(3) 0.6407(2) 0.38022(15) 0.0397(7) Uani 1 2 i d . . .
C2 C -0.1502(3) 0.7073(3) 0.39928(16) 0.0442(7) Uani 1 2 i d . . .
C3 C -0.2649(3) 0.7142(3) 0.35838(19) 0.0577(8) Uani 1 2 i d . . .
H3 H -0.2554 0.6740 0.3156 0.069 Uiso 1 2 i calc R . .
C4 C -0.3881(4) 0.7780(4) 0.3802(2) 0.0746(10) Uani 1 2 i d . . .
H4 H -0.4616 0.7792 0.3529 0.090 Uiso 1 2 i calc R . .
C5 C -0.4067(4) 0.8424(4) 0.4432(2) 0.0811(12) Uani 1 2 i d . . .
H5 H -0.4919 0.8851 0.4577 0.097 Uiso 1 2 i calc R . .
C6 C -0.3007(4) 0.8420(4) 0.4824(2) 0.0702(10) Uani 1 2 i d . . .
H6 H -0.3132 0.8864 0.5234 0.084 Uiso 1 2 i calc R . .
C7 C -0.1704(3) 0.7755(3) 0.46273(17) 0.0504(8) Uani 1 2 i d . . .
C8 C -0.0625(3) 0.7751(3) 0.50438(18) 0.0566(8) Uani 1 2 i d . . .
H8 H -0.0766 0.8197 0.5453 0.068 Uiso 1 2 i calc R . .
C9 C 0.0657(3) 0.7102(3) 0.48679(17) 0.0508(8) Uani 1 2 i d . . .
C10 C 0.1763(4) 0.7099(4) 0.52935(19) 0.0629(9) Uani 1 2 i d . . .
H10 H 0.1634 0.7561 0.5695 0.075 Uiso 1 2 i calc R . .
C11 C 0.2994(4) 0.6441(4) 0.5125(2) 0.0737(10) Uani 1 2 i d . . .
H11 H 0.3706 0.6451 0.5411 0.088 Uiso 1 2 i calc R . .
C12 C 0.3212(4) 0.5739(4) 0.4524(2) 0.0680(9) Uani 1 2 i d . . .
H12 H 0.4068 0.5279 0.4420 0.082 Uiso 1 2 i calc R . .
C13 C 0.2205(3) 0.5719(3) 0.40954(18) 0.0527(8) Uani 1 2 i d . . .
H13 H 0.2380 0.5252 0.3696 0.063 Uiso 1 2 i calc R . .
C14 C 0.0874(3) 0.6400(3) 0.42421(16) 0.0429(7) Uani 1 2 i d . . .
C15 C 0.0056(3) 0.5639(3) 0.31524(16) 0.0448(7) Uani 1 2 i d . . .
H15A H 0.0404 0.4692 0.3403 0.054 Uiso 1 2 i calc R . .
H15B H -0.0802 0.5633 0.2960 0.054 Uiso 1 2 i calc R . .
C16 C 0.1436(3) 0.5327(3) 0.19112(16) 0.0454(7) Uani 1 2 i d . . .
H16A H 0.1992 0.5797 0.1418 0.055 Uiso 1 2 i calc R . .
H16B H 0.0625 0.5137 0.1741 0.055 Uiso 1 2 i calc R . .
C17 C 0.2223(3) 0.3976(3) 0.23240(15) 0.0414(7) Uani 1 2 i d . . .
C18 C 0.3579(3) 0.3976(3) 0.24500(16) 0.0451(7) Uani 1 2 i d . . .
C19 C 0.4234(3) 0.5201(3) 0.22340(19) 0.0573(8) Uani 1 2 i d . . .
H19 H 0.3759 0.6042 0.1989 0.069 Uiso 1 2 i calc R . .
C20 C 0.5527(4) 0.5162(4) 0.2379(2) 0.0701(10) Uani 1 2 i d . . .
H20 H 0.5924 0.5978 0.2229 0.084 Uiso 1 2 i calc R . .
C21 C 0.6293(4) 0.3917(4) 0.2751(2) 0.0760(10) Uani 1 2 i d . . .
H21 H 0.7178 0.3915 0.2854 0.091 Uiso 1 2 i calc R . .
C22 C 0.5728(4) 0.2730(4) 0.2958(2) 0.0682(10) Uani 1 2 i d . . .
H22 H 0.6238 0.1906 0.3195 0.082 Uiso 1 2 i calc R . .
C23 C 0.4370(3) 0.2713(3) 0.28215(18) 0.0506(8) Uani 1 2 i d . . .
C24 C 0.3783(3) 0.1498(3) 0.30413(18) 0.0552(8) Uani 1 2 i d . . .
H24 H 0.4306 0.0674 0.3262 0.066 Uiso 1 2 i calc R . .
C25 C 0.2450(3) 0.1463(3) 0.29452(17) 0.0501(8) Uani 1 2 i d . . .
C26 C 0.1826(4) 0.0218(3) 0.32200(19) 0.0625(9) Uani 1 2 i d . . .
H26 H 0.2343 -0.0602 0.3455 0.075 Uiso 1 2 i calc R . .
C27 C 0.0515(4) 0.0193(3) 0.3149(2) 0.0669(10) Uani 1 2 i d . . .
H27 H 0.0127 -0.0630 0.3345 0.080 Uiso 1 2 i calc R . .
C28 C -0.0269(4) 0.1419(3) 0.2776(2) 0.0646(9) Uani 1 2 i d . . .
H28 H -0.1173 0.1396 0.2720 0.078 Uiso 1 2 i calc R . .
C29 C 0.0269(3) 0.2631(3) 0.24970(18) 0.0546(8) Uani 1 2 i d . . .
H29 H -0.0274 0.3424 0.2249 0.065 Uiso 1 2 i calc R . .
C30 C 0.1641(3) 0.2724(3) 0.25734(16) 0.0414(7) Uani 1 2 i d . . .
C31 C 0.0496(3) 0.7612(3) 0.19551(17) 0.0463(7) Uani 1 2 i d . . .
H31A H -0.0106 0.8066 0.2320 0.056 Uiso 1 2 i calc R . .
H31B H -0.0037 0.7511 0.1556 0.056 Uiso 1 2 i calc R . .
C32 C 0.1607(3) 0.8510(3) 0.15040(18) 0.0529(8) Uani 1 2 i d . . .
H32A H 0.2186 0.8070 0.1124 0.064 Uiso 1 2 i calc R . .
H32B H 0.2164 0.8576 0.1902 0.064 Uiso 1 2 i calc R . .
C33 C 0.1078(3) 0.9950(3) 0.10268(18) 0.0563(8) Uani 1 2 i d . . .
H33A H 0.0733 0.9904 0.0539 0.068 Uiso 1 2 i calc R . .
H33B H 0.0322 1.0299 0.1366 0.068 Uiso 1 2 i calc R . .
C34 C 0.2138(3) 1.0950(3) 0.07642(19) 0.0575(8) Uani 1 2 i d . . .
H34A H 0.2494 1.0977 0.1252 0.069 Uiso 1 2 i calc R . .
H34B H 0.2886 1.0603 0.0419 0.069 Uiso 1 2 i calc R . .
C35 C 0.1638(4) 1.2399(3) 0.03004(19) 0.0627(9) Uani 1 2 i d . . .
H35A H 0.0833 1.2717 0.0620 0.075 Uiso 1 2 i calc R . .
H35B H 0.1373 1.2390 -0.0218 0.075 Uiso 1 2 i calc R . .
C36 C 0.2679(3) 1.3410(3) 0.01215(19) 0.0603(9) Uani 1 2 i d . . .
H36A H 0.2999 1.3360 0.0636 0.072 Uiso 1 2 i calc R . .
H36B H 0.3453 1.3130 -0.0234 0.072 Uiso 1 2 i calc R . .
C37 C 0.2160(3) 1.4892(3) -0.0283(2) 0.0619(9) Uani 1 2 i d . . .
H37A H 0.1904 1.4957 -0.0817 0.074 Uiso 1 2 i calc R . .
H37B H 0.1348 1.5155 0.0052 0.074 Uiso 1 2 i calc R . .
C38 C 0.3184(3) 1.5897(3) -0.04012(19) 0.0597(9) Uani 1 2 i d . . .
H38A H 0.3975 1.5662 -0.0761 0.072 Uiso 1 2 i calc R . .
H38B H 0.3479 1.5793 0.0129 0.072 Uiso 1 2 i calc R . .
C39 C 0.2648(4) 1.7396(3) -0.0764(2) 0.0647(9) Uani 1 2 i d . . .
H39A H 0.2326 1.7495 -0.1286 0.078 Uiso 1 2 i calc R . .
H39B H 0.1875 1.7639 -0.0395 0.078 Uiso 1 2 i calc R . .
C40 C 0.3676(4) 1.8391(3) -0.0907(2) 0.0650(9) Uani 1 2 i d . . .
H40A H 0.3935 1.8354 -0.0378 0.078 Uiso 1 2 i calc R . .
H40B H 0.4484 1.8097 -0.1233 0.078 Uiso 1 2 i calc R . .
C41 C 0.3188(4) 1.9854(3) -0.1335(3) 0.0865(12) Uani 1 2 i d . . .
H41A H 0.2380 2.0149 -0.1009 0.104 Uiso 1 2 i calc R . .
H41B H 0.2930 1.9892 -0.1864 0.104 Uiso 1 2 i calc R . .
C42 C 0.4227(5) 2.0845(4) -0.1475(3) 0.1072(15) Uani 1 2 i d . . .
H42A H 0.4474 2.0831 -0.0954 0.161 Uiso 1 2 i calc R . .
H42B H 0.3848 2.1756 -0.1749 0.161 Uiso 1 2 i calc R . .
H42C H 0.5022 2.0577 -0.1811 0.161 Uiso 1 2 i calc R . .

loop_
_atom_site_aniso_label
_atom_site_aniso_U_11
_atom_site_aniso_U_22
_atom_site_aniso_U_33
_atom_site_aniso_U_23
_atom_site_aniso_U_13
_atom_site_aniso_U_12
N1 0.0536(15) 0.0326(12) 0.0334(12) -0.0098(10) 0.0013(10) -0.0026(10)
C1 0.0494(18) 0.0308(14) 0.0342(15) -0.0059(12) 0.0048(13) -0.0072(13)
C2 0.0469(19) 0.0396(16) 0.0405(16) -0.0062(13) 0.0010(13) -0.0057(13)
C3 0.053(2) 0.062(2) 0.0556(19) -0.0165(16) -0.0054(16) 0.0001(16)
C4 0.056(2) 0.087(3) 0.070(2) -0.012(2) -0.0077(18) 0.0051(19)
C5 0.069(3) 0.090(3) 0.065(2) -0.018(2) 0.005(2) 0.025(2)
C6 0.074(3) 0.074(2) 0.056(2) -0.0232(18) -0.0019(19) 0.0170(19)
C7 0.057(2) 0.0481(17) 0.0405(16) -0.0121(14) 0.0041(15) 0.0002(15)
C8 0.073(2) 0.0562(19) 0.0408(17) -0.0204(15) 0.0036(16) -0.0058(17)
C9 0.063(2) 0.0495(17) 0.0382(16) -0.0120(14) 0.0017(15) -0.0096(16)
C10 0.070(3) 0.076(2) 0.0501(19) -0.0260(17) -0.0091(17) -0.0129(19)
C11 0.070(3) 0.099(3) 0.057(2) -0.023(2) -0.0163(18) -0.017(2)
C12 0.055(2) 0.087(3) 0.058(2) -0.0176(19) -0.0103(18) 0.0029(18)
C13 0.055(2) 0.0526(18) 0.0458(17) -0.0114(15) -0.0026(15) 0.0010(15)
C14 0.0525(19) 0.0367(15) 0.0351(15) -0.0051(12) -0.0016(13) -0.0063(13)
C15 0.0546(18) 0.0369(15) 0.0414(16) -0.0100(12) -0.0013(13) -0.0075(13)
C16 0.0611(19) 0.0392(15) 0.0359(15) -0.0124(12) -0.0019(13) -0.0059(14)
C17 0.0491(19) 0.0403(16) 0.0367(15) -0.0184(13) -0.0001(13) -0.0005(13)
C18 0.0529(19) 0.0417(17) 0.0400(15) -0.0158(13) 0.0035(13) -0.0043(14)
C19 0.061(2) 0.0515(19) 0.059(2) -0.0211(16) 0.0026(16) -0.0046(16)
C20 0.057(2) 0.079(3) 0.081(3) -0.034(2) 0.0015(19) -0.0164(19)
C21 0.053(2) 0.098(3) 0.084(3) -0.036(2) -0.0057(19) -0.013(2)
C22 0.060(2) 0.078(3) 0.065(2) -0.0245(19) -0.0066(18) 0.0058(19)
C23 0.050(2) 0.0532(19) 0.0482(17) -0.0196(15) -0.0022(14) 0.0030(15)
C24 0.064(2) 0.0448(19) 0.0529(19) -0.0159(15) -0.0062(16) 0.0094(16)
C25 0.069(2) 0.0378(17) 0.0423(16) -0.0160(13) -0.0005(15) 0.0005(15)
C26 0.093(3) 0.0391(18) 0.053(2) -0.0132(15) -0.0038(18) -0.0051(18)
C27 0.094(3) 0.049(2) 0.060(2) -0.0178(17) 0.0041(19) -0.022(2)
C28 0.069(2) 0.064(2) 0.068(2) -0.0286(19) 0.0041(18) -0.0228(19)
C29 0.062(2) 0.0465(18) 0.0589(19) -0.0241(15) -0.0022(16) -0.0053(16)
C30 0.0475(18) 0.0411(16) 0.0386(15) -0.0186(13) 0.0032(13) -0.0078(14)
C31 0.0570(19) 0.0372(16) 0.0408(16) -0.0081(13) -0.0054(14) -0.0010(14)
C32 0.062(2) 0.0428(17) 0.0491(17) -0.0101(14) 0.0008(15) -0.0056(15)
C33 0.076(2) 0.0410(17) 0.0461(17) -0.0027(14) -0.0112(16) -0.0049(16)
C34 0.071(2) 0.0436(17) 0.0513(18) -0.0041(14) -0.0037(16) -0.0105(16)
C35 0.084(2) 0.0477(19) 0.0514(19) -0.0023(15) -0.0104(17) -0.0137(17)
C36 0.078(2) 0.0454(18) 0.0529(19) -0.0075(15) -0.0034(17) -0.0097(16)
C37 0.078(2) 0.0449(18) 0.059(2) -0.0089(15) -0.0038(17) -0.0121(16)
C38 0.074(2) 0.0468(18) 0.0522(19) -0.0102(15) 0.0050(16) -0.0107(16)
C39 0.082(2) 0.0477(19) 0.062(2) -0.0106(16) -0.0086(18) -0.0102(17)
C40 0.080(2) 0.049(2) 0.063(2) -0.0117(16) -0.0031(18) -0.0156(17)
C41 0.113(3) 0.052(2) 0.091(3) -0.0094(19) -0.015(2) -0.020(2)
C42 0.145(4) 0.063(3) 0.109(3) -0.004(2) -0.016(3) -0.039(3)

loop_
_geom_bond_atom_site_label_1
_geom_bond_atom_site_label_2
_geom_bond_distance
_geom_bond_site_symmetry_2
_geom_bond_publ_flag
N1 C31 1.465(3) . ?
N1 C16 1.468(3) . ?
N1 C15 1.474(3) . ?
C1 C14 1.406(4) . ?
C1 C2 1.414(4) . ?
C1 C15 1.519(4) . ?
C2 C3 1.421(4) . ?
C2 C7 1.436(4) . ?
C3 C4 1.357(4) . ?
C3 H3 0.9300 . ?
C4 C5 1.402(5) . ?
C4 H4 0.9300 . ?
C5 C6 1.343(5) . ?
C5 H5 0.9300 . ?
C6 C7 1.417(4) . ?
C6 H6 0.9300 . ?
C7 C8 1.386(4) . ?
C8 C9 1.384(4) . ?
C8 H8 0.9300 . ?
C9 C10 1.420(4) . ?
C9 C14 1.436(4) . ?
C10 C11 1.343(5) . ?
C10 H10 0.9300 . ?
C11 C12 1.399(5) . ?
C11 H11 0.9300 . ?
C12 C13 1.346(4) . ?
C12 H12 0.9300 . ?
C13 C14 1.429(4) . ?
C13 H13 0.9300 . ?
C15 H15A 0.9700 . ?
C15 H15B 0.9700 . ?
C16 C17 1.513(4) . ?
C16 H16A 0.9700 . ?
C16 H16B 0.9700 . ?
C17 C18 1.409(4) . ?
C17 C30 1.411(4) . ?
C18 C19 1.429(4) . ?
C18 C23 1.434(4) . ?
C19 C20 1.349(4) . ?
C19 H19 0.9300 . ?
C20 C21 1.409(5) . ?
C20 H20 0.9300 . ?
C21 C22 1.348(5) . ?
C21 H21 0.9300 . ?
C22 C23 1.420(4) . ?
C22 H22 0.9300 . ?
C23 C24 1.384(4) . ?
C24 C25 1.377(4) . ?
C24 H24 0.9300 . ?
C25 C26 1.426(4) . ?
C25 C30 1.442(4) . ?
C26 C27 1.343(5) . ?
C26 H26 0.9300 . ?
C27 C28 1.405(5) . ?
C27 H27 0.9300 . ?
C28 C29 1.353(4) . ?
C28 H28 0.9300 . ?
C29 C30 1.421(4) . ?
C29 H29 0.9300 . ?
C31 C32 1.514(4) . ?
C31 H31A 0.9700 . ?
C31 H31B 0.9700 . ?
C32 C33 1.516(4) . ?
C32 H32A 0.9700 . ?
C32 H32B 0.9700 . ?
C33 C34 1.512(4) . ?
C33 H33A 0.9700 . ?
C33 H33B 0.9700 . ?
C34 C35 1.508(4) . ?
C34 H34A 0.9700 . ?
C34 H34B 0.9700 . ?
C35 C36 1.515(4) . ?
C35 H35A 0.9700 . ?
C35 H35B 0.9700 . ?
C36 C37 1.515(4) . ?
C36 H36A 0.9700 . ?
C36 H36B 0.9700 . ?
C37 C38 1.513(4) . ?
C37 H37A 0.9700 . ?
C37 H37B 0.9700 . ?
C38 C39 1.521(4) . ?
C38 H38A 0.9700 . ?
C38 H38B 0.9700 . ?
C39 C40 1.501(4) . ?
C39 H39A 0.9700 . ?
C39 H39B 0.9700 . ?
C40 C41 1.501(5) . ?
C40 H40A 0.9700 . ?
C40 H40B 0.9700 . ?
C41 C42 1.508(5) . ?
C41 H41A 0.9700 . ?
C41 H41B 0.9700 . ?
C42 H42A 0.9600 . ?
C42 H42B 0.9600 . ?
C42 H42C 0.9600 . ?

loop_
_cod_related_entry_id
_cod_related_entry_database
_cod_related_entry_code
1 ChemSpider 21122321
